data_1507336
loop_
_publ_author_name
'Ellison, Martha E.'
'Ng, Danny'
'Dang, Hung'
'Garcia-Garibay, Miguel A'

_publ_section_title
;
 Enantiospecific synthesis of vicinal stereogenic tertiary and quaternary
 centers by combination of configurationally-trapped radical pairs in
 crystalline solids.
;
_journal_issue 14
_journal_name_full 'Organic letters'
_journal_page_first 2531
_journal_page_last 2534
_journal_paper_doi 10.1021/ol0347803
_journal_volume 5
_journal_year 2003
_chemical_formula_sum 'C18 H17 N O2'
_chemical_formula_weight 279.33
_chemical_name_systematic
; 

 ? 

;
_space_group_IT_number 4
_symmetry_cell_setting monoclinic
_symmetry_space_group_name_Hall 'P 2yb'
_symmetry_space_group_name_H-M 'P 1 21 1'
_atom_sites_solution_hydrogens geom
_atom_sites_solution_primary direct
_atom_sites_solution_secondary difmap
_audit_creation_method SHELXL-97
_cell_angle_alpha 90.00
_cell_angle_beta 96.9610(10)
_cell_angle_gamma 90.00
_cell_formula_units_Z 2
_cell_length_a 8.4096(6)
_cell_length_b 9.4818(7)
_cell_length_c 9.3272(6)
_cell_measurement_reflns_used 5527
_cell_measurement_temperature 100(2)
_cell_measurement_theta_max 28.2655
_cell_measurement_theta_min 2.1995
_cell_volume 738.25(9)
_computing_cell_refinement 'Bruker SMART'
_computing_data_collection 'Bruker SMART'
_computing_data_reduction 'Bruker SAINT'
_computing_molecular_graphics 'Bruker SHELXTL'
_computing_publication_material 'Bruker SHELXTL'
_computing_structure_refinement 'SHELXL-97 (Sheldrick, 1997)'
_computing_structure_solution 'SHELXS-97 (Sheldrick, 1990)'
_diffrn_ambient_temperature 100(2)
_diffrn_measured_fraction_theta_full 0.975
_diffrn_measured_fraction_theta_max 0.975
_diffrn_measurement_device_type 'CCD area detector'
_diffrn_measurement_method 'phi and omega scans'
_diffrn_radiation_monochromator graphite
_diffrn_radiation_source 'fine-focus sealed tube'
_diffrn_radiation_type MoK\a
_diffrn_radiation_wavelength 0.71073
_diffrn_reflns_av_R_equivalents 0.0132
_diffrn_reflns_av_sigmaI/netI 0.0181
_diffrn_reflns_limit_h_max 11
_diffrn_reflns_limit_h_min -10
_diffrn_reflns_limit_k_max 12
_diffrn_reflns_limit_k_min -12
_diffrn_reflns_limit_l_max 12
_diffrn_reflns_limit_l_min -11
_diffrn_reflns_number 6629
_diffrn_reflns_theta_full 28.27
_diffrn_reflns_theta_max 28.27
_diffrn_reflns_theta_min 2.20
_exptl_absorpt_coefficient_mu 0.082
_exptl_absorpt_correction_T_max 0.9735
_exptl_absorpt_correction_T_min 0.9602
_exptl_absorpt_correction_type multi-scan
_exptl_absorpt_process_details Sadabs(Bruker)
_exptl_crystal_colour 'pale yellow'
_exptl_crystal_density_diffrn 1.257
_exptl_crystal_density_meas 0
_exptl_crystal_density_method 'not measured'
_exptl_crystal_description prism
_exptl_crystal_F_000 296
_exptl_crystal_size_max 0.50
_exptl_crystal_size_mid 0.40
_exptl_crystal_size_min 0.33
_refine_diff_density_max 0.272
_refine_diff_density_min -0.150
_refine_diff_density_rms 0.033
_refine_ls_abs_structure_details 'Flack H D (1983), Acta Cryst. A39, 876-881'
_refine_ls_abs_structure_Flack 0.1(8)
_refine_ls_extinction_method none
_refine_ls_goodness_of_fit_ref 0.611
_refine_ls_hydrogen_treatment mixed
_refine_ls_matrix_type full
_refine_ls_number_parameters 192
_refine_ls_number_reflns 3454
_refine_ls_number_restraints 1
_refine_ls_restrained_S_all 0.610
_refine_ls_R_factor_all 0.0293
_refine_ls_R_factor_gt 0.0284
_refine_ls_shift/su_max 0.000
_refine_ls_shift/su_mean 0.000
_refine_ls_structure_factor_coef Fsqd
_refine_ls_weighting_details 'calc w=1/[\s^2^(Fo^2^)+(0.0444P)^2^+0.6338P] where P=(Fo^2^+2Fc^2^)/3'
_refine_ls_weighting_scheme calc
_refine_ls_wR_factor_gt 0.0671
_refine_ls_wR_factor_ref 0.0680
_reflns_number_gt 3367
_reflns_number_total 3454
_reflns_threshold_expression >2sigma(I)
_cod_data_source_file ol0347803si20030519_125155.cif
_cod_data_source_block gg703sm
_cod_depositor_comments
;
The following automatic conversions were performed:

'_symmetry_cell_setting' value 'Monoclinic' changed to 'monoclinic'
according to /home/saulius/struct/CIF-dictionaries/cif_core.dic
dictionary named 'cif_core.dic' version 2.4.1 from 2010-06-29.

Automatic conversion script
Id: cif_fix_values 1715 2011-07-08 13:25:40Z adriana 
;
_cod_original_sg_symbol_H-M P2(1)
_cod_database_code 1507336

loop_
_symmetry_equiv_pos_as_xyz
'x, y, z'
'-x, y+1/2, -z'

loop_
_atom_site_label
_atom_site_type_symbol
_atom_site_fract_x
_atom_site_fract_y
_atom_site_fract_z
_atom_site_U_iso_or_equiv
_atom_site_adp_type
_atom_site_occupancy
_atom_site_symmetry_multiplicity
_atom_site_calc_flag
_atom_site_refinement_flags
O1 O 0.39715(11) 0.41494(9) 0.41581(9) 0.02578(19) Uani 1 1 d .
O2 O 0.38100(10) 0.63295(9) 0.50828(9) 0.02172(17) Uani 1 1 d .
N1 N 0.51048(15) 0.41536(15) 0.07061(14) 0.0385(3) Uani 1 1 d .
C1 C 0.18138(15) 0.61078(13) -0.09766(12) 0.0232(2) Uani 1 1 d .
H1 H 0.2935 0.6255 -0.0947 0.028 Uiso 1 1 calc R
C2 C 0.07792(16) 0.65982(13) -0.21500(13) 0.0266(3) Uani 1 1 d .
H2 H 0.1198 0.7056 -0.2929 0.032 Uiso 1 1 calc R
C3 C -0.08580(15) 0.64192(13) -0.21821(13) 0.0249(2) Uani 1 1 d .
H3 H -0.1563 0.6763 -0.2978 0.030 Uiso 1 1 calc R
C4 C -0.14718(15) 0.57358(12) -0.10469(13) 0.0237(2) Uani 1 1 d .
H4 H -0.2597 0.5629 -0.1060 0.028 Uiso 1 1 calc R
C5 C -0.04378(14) 0.52095(12) 0.01047(12) 0.0213(2) Uani 1 1 d .
H5 H -0.0858 0.4716 0.0861 0.026 Uiso 1 1 calc R
C6 C 0.12140(13) 0.54021(12) 0.01559(11) 0.0192(2) Uani 1 1 d .
C7 C 0.23225(14) 0.48829(12) 0.14701(12) 0.0184(2) Uani 1 1 d .
H7 H 0.1825 0.4019 0.1840 0.022 Uiso 1 1 calc R
C8 C 0.38996(15) 0.44699(13) 0.10517(13) 0.0255(3) Uani 1 1 d .
C9 C 0.25061(12) 0.59985(11) 0.27281(11) 0.0161(2) Uani 1 1 d .
C10 C 0.33254(14) 0.73381(12) 0.22619(13) 0.0204(2) Uani 1 1 d .
H10A H 0.2693 0.7738 0.1407 0.031 Uiso 1 1 calc R
H10B H 0.4401 0.7104 0.2032 0.031 Uiso 1 1 calc R
H10C H 0.3406 0.8028 0.3050 0.031 Uiso 1 1 calc R
C11 C 0.08347(12) 0.62597(11) 0.31732(11) 0.0158(2) Uani 1 1 d .
C12 C 0.00179(14) 0.75185(12) 0.28657(13) 0.0212(2) Uani 1 1 d .
H12 H 0.0524 0.8273 0.2427 0.025 Uiso 1 1 calc R
C13 C -0.15426(15) 0.76749(14) 0.32008(14) 0.0260(3) Uani 1 1 d .
H13 H -0.2094 0.8538 0.2987 0.031 Uiso 1 1 calc R
C14 C -0.23000(14) 0.65891(15) 0.38409(13) 0.0251(2) Uani 1 1 d .
H14 H -0.3367 0.6704 0.4059 0.030 Uiso 1 1 calc R
C15 C -0.14891(14) 0.53304(14) 0.41622(12) 0.0226(2) Uani 1 1 d .
H15 H -0.2001 0.4579 0.4601 0.027 Uiso 1 1 calc R
C16 C 0.00707(13) 0.51720(12) 0.38415(12) 0.0188(2) Uani 1 1 d .
H16 H 0.0627 0.4315 0.4078 0.023 Uiso 1 1 calc R
C17 C 0.35157(12) 0.53546(13) 0.40440(12) 0.0177(2) Uani 1 1 d .
C18 C 0.47627(14) 0.58737(14) 0.63978(12) 0.0234(2) Uani 1 1 d .
H18A H 0.4187 0.5135 0.6859 0.035 Uiso 1 1 calc R
H18B H 0.4957 0.6677 0.7058 0.035 Uiso 1 1 calc R
H18C H 0.5789 0.5501 0.6167 0.035 Uiso 1 1 calc R

loop_
_atom_site_aniso_label
_atom_site_aniso_U_11
_atom_site_aniso_U_22
_atom_site_aniso_U_33
_atom_site_aniso_U_23
_atom_site_aniso_U_13
_atom_site_aniso_U_12
O1 0.0307(4) 0.0214(4) 0.0246(4) 0.0019(3) 0.0007(3) 0.0063(4)
O2 0.0215(4) 0.0227(4) 0.0199(4) -0.0008(3) -0.0019(3) 0.0009(3)
N1 0.0343(6) 0.0453(7) 0.0377(6) -0.0027(6) 0.0109(5) 0.0137(6)
C1 0.0266(6) 0.0224(6) 0.0216(5) -0.0005(5) 0.0075(4) 0.0013(5)
C2 0.0398(7) 0.0222(6) 0.0187(5) 0.0018(4) 0.0073(5) 0.0031(5)
C3 0.0358(6) 0.0185(5) 0.0189(5) -0.0034(4) -0.0023(4) 0.0049(5)
C4 0.0261(6) 0.0217(6) 0.0225(6) -0.0060(4) -0.0010(4) 0.0003(4)
C5 0.0273(6) 0.0186(5) 0.0180(5) -0.0032(4) 0.0032(4) -0.0023(5)
C6 0.0253(5) 0.0163(5) 0.0164(5) -0.0028(4) 0.0034(4) 0.0034(4)
C7 0.0204(5) 0.0170(5) 0.0185(5) 0.0003(4) 0.0045(4) 0.0019(4)
C8 0.0287(6) 0.0257(6) 0.0226(6) -0.0002(4) 0.0048(5) 0.0059(5)
C9 0.0162(5) 0.0158(5) 0.0164(5) 0.0003(4) 0.0023(4) 0.0007(4)
C10 0.0202(5) 0.0186(5) 0.0227(5) 0.0025(4) 0.0042(4) -0.0023(4)
C11 0.0155(5) 0.0175(5) 0.0142(4) -0.0019(4) 0.0017(3) -0.0002(4)
C12 0.0232(5) 0.0195(6) 0.0216(6) 0.0016(4) 0.0051(4) 0.0007(4)
C13 0.0249(6) 0.0261(6) 0.0274(6) 0.0034(5) 0.0050(5) 0.0084(5)
C14 0.0177(5) 0.0362(7) 0.0218(5) -0.0007(5) 0.0042(4) 0.0031(5)
C15 0.0221(5) 0.0268(6) 0.0194(5) 0.0007(5) 0.0046(4) -0.0031(5)
C16 0.0209(5) 0.0182(5) 0.0175(5) -0.0002(4) 0.0024(4) -0.0001(4)
C17 0.0147(4) 0.0194(5) 0.0195(5) 0.0019(4) 0.0038(4) -0.0002(4)
C18 0.0202(5) 0.0302(6) 0.0193(5) 0.0025(5) 0.0000(4) -0.0025(4)

loop_
_atom_type_symbol
_atom_type_description
_atom_type_scat_dispersion_real
_atom_type_scat_dispersion_imag
_atom_type_scat_source
C C 0.0033 0.0016 'International Tables Vol C Tables 4.2.6.8 and 6.1.1.4'
H H 0.0000 0.0000 'International Tables Vol C Tables 4.2.6.8 and 6.1.1.4'
N N 0.0061 0.0033 'International Tables Vol C Tables 4.2.6.8 and 6.1.1.4'
O O 0.0106 0.0060 'International Tables Vol C Tables 4.2.6.8 and 6.1.1.4'

loop_
_geom_angle_atom_site_label_1
_geom_angle_atom_site_label_2
_geom_angle_atom_site_label_3
_geom_angle
C17 O2 C18 116.20(9)
C2 C1 C6 120.41(11)
C3 C2 C1 120.07(11)
C4 C3 C2 120.00(11)
C5 C4 C3 119.98(11)
C4 C5 C6 120.40(11)
C1 C6 C5 119.10(10)
C1 C6 C7 121.34(10)
C5 C6 C7 119.53(10)
C8 C7 C6 110.65(9)
C8 C7 C9 111.38(9)
C6 C7 C9 112.13(9)
N1 C8 C7 178.88(14)
C17 C9 C11 106.54(8)
C17 C9 C10 109.45(9)
C11 C9 C10 113.66(9)
C17 C9 C7 108.92(9)
C11 C9 C7 107.47(8)
C10 C9 C7 110.63(9)
C12 C11 C16 118.84(10)
C12 C11 C9 121.96(10)
C16 C11 C9 119.11(10)
C11 C12 C13 120.04(11)
C14 C13 C12 120.86(11)
C13 C14 C15 119.53(11)
C16 C15 C14 119.89(11)
C15 C16 C11 120.83(11)
O1 C17 O2 124.12(10)
O1 C17 C9 125.99(10)
O2 C17 C9 109.88(9)

loop_
_geom_bond_atom_site_label_1
_geom_bond_atom_site_label_2
_geom_bond_distance
O1 C17 1.2059(15)
O2 C17 1.3403(14)
O2 C18 1.4474(14)
N1 C8 1.1403(18)
C1 C2 1.3929(17)
C1 C6 1.3953(16)
C2 C3 1.3840(19)
C3 C4 1.3928(18)
C4 C5 1.3901(17)
C5 C6 1.3961(16)
C6 C7 1.5288(15)
C7 C8 1.4799(16)
C7 C9 1.5734(15)
C9 C17 1.5322(14)
C9 C11 1.5332(14)
C9 C10 1.5329(15)
C11 C12 1.3896(15)
C11 C16 1.4007(15)
C12 C13 1.3933(16)
C13 C14 1.3836(19)
C14 C15 1.3891(18)
C15 C16 1.3885(15)

loop_
_geom_torsion_atom_site_label_1
_geom_torsion_atom_site_label_2
_geom_torsion_atom_site_label_3
_geom_torsion_atom_site_label_4
_geom_torsion
C6 C1 C2 C3 1.65(18)
C1 C2 C3 C4 -0.64(18)
C2 C3 C4 C5 -1.25(18)
C3 C4 C5 C6 2.14(17)
C2 C1 C6 C5 -0.76(17)
C2 C1 C6 C7 -178.65(11)
C4 C5 C6 C1 -1.13(17)
C4 C5 C6 C7 176.80(11)
C1 C6 C7 C8 -32.52(15)
C5 C6 C7 C8 149.60(11)
C1 C6 C7 C9 92.49(13)
C5 C6 C7 C9 -85.38(12)
C6 C7 C8 N1 -10(7)
C9 C7 C8 N1 -135(7)
C8 C7 C9 C17 -60.06(11)
C6 C7 C9 C17 175.33(9)
C8 C7 C9 C11 -175.10(9)
C6 C7 C9 C11 60.29(11)
C8 C7 C9 C10 60.29(12)
C6 C7 C9 C10 -64.32(12)
C17 C9 C11 C12 134.40(10)
C10 C9 C11 C12 13.79(14)
C7 C9 C11 C12 -108.98(11)
C17 C9 C11 C16 -49.06(12)
C10 C9 C11 C16 -169.67(9)
C7 C9 C11 C16 67.56(11)
C16 C11 C12 C13 -1.00(16)
C9 C11 C12 C13 175.55(11)
C11 C12 C13 C14 0.04(18)
C12 C13 C14 C15 0.44(19)
C13 C14 C15 C16 0.08(18)
C14 C15 C16 C11 -1.07(17)
C12 C11 C16 C15 1.52(16)
C9 C11 C16 C15 -175.13(10)
C18 O2 C17 O1 1.16(16)
C18 O2 C17 C9 -179.75(9)
C11 C9 C17 O1 109.11(12)
C10 C9 C17 O1 -127.61(12)
C7 C9 C17 O1 -6.54(14)
C11 C9 C17 O2 -69.96(10)
C10 C9 C17 O2 53.32(11)
C7 C9 C17 O2 174.40(9)

loop_
_cod_related_entry_id
_cod_related_entry_database
_cod_related_entry_code
1 ChemSpider 9566732
